data_4062726
_journal_name_full Organometallics
_journal_paper_doi 10.1021/om049580p
_journal_year 2004
_chemical_formula_sum 'C57 H51 F3 N4 O3 P2 Pd S'
_chemical_formula_weight 1097.42
_space_group_IT_number 9
_symmetry_cell_setting monoclinic
_symmetry_space_group_name_Hall 'C -2yc'
_symmetry_space_group_name_H-M 'C 1 c 1'
_cell_angle_alpha 90.00
_cell_angle_beta 98.850(3)
_cell_angle_gamma 90.00
_cell_formula_units_Z 4
_cell_length_a 19.3279(12)
_cell_length_b 17.2145(11)
_cell_length_c 15.9880(11)
_cell_measurement_temperature 133(2)
_cell_volume 5256.2(6)
_diffrn_ambient_temperature 133(2)
_exptl_crystal_density_diffrn 1.387
_cod_depositor_comments
;
The following automatic conversions were performed:
'_geom_bond_publ_flag' value 'Y' changed to 'y' according to
'/home/saulius/struct/CIF-dictionaries/cif_core.dic' dictionary named
'cif_core.dic' version 2.4.1 from 2010-06-29 (25 times).

Automatic conversion script
Id: cif_fix_enum 1527 2010-12-29 10:47:43Z saulius 
;
_cod_original_sg_symbol_H-M 'C c'
_cod_database_code 4062726

loop_
_symmetry_equiv_pos_as_xyz
'x, y, z'
'x, -y, z+1/2'
'x+1/2, y+1/2, z'
'x+1/2, -y+1/2, z+1/2'

loop_
_atom_site_label
_atom_site_type_symbol
_atom_site_fract_x
_atom_site_fract_y
_atom_site_fract_z
_atom_site_U_iso_or_equiv
_atom_site_adp_type
_atom_site_occupancy
_atom_site_symmetry_multiplicity
_atom_site_calc_flag
_atom_site_refinement_flags
_atom_site_disorder_assembly
_atom_site_disorder_group
Pd Pd 0.251914(4) 0.228927(4) 0.605762(5) 0.01551(2) Uani 1 1 d . . .
P1 P 0.277517(16) 0.104766(17) 0.659061(19) 0.01699(6) Uani 1 1 d . . .
P2 P 0.246161(16) 0.361619(17) 0.579387(19) 0.01718(6) Uani 1 1 d . . .
N1 N 0.47037(6) 0.19331(7) 0.50547(7) 0.0213(2) Uani 1 1 d . . .
N2 N 0.51996(6) 0.23289(6) 0.64122(8) 0.0214(2) Uani 1 1 d . . .
H02 H 0.5127(11) 0.2453(12) 0.6913(14) 0.031(5) Uiso 1 1 d . . .
N3 N 0.40078(6) 0.23573(6) 0.61014(7) 0.0181(2) Uani 1 1 d . . .
N4 N 0.11091(7) 0.22707(6) 0.68579(9) 0.0279(3) Uani 1 1 d . . .
C2 C 0.46296(7) 0.21997(7) 0.58069(8) 0.0184(2) Uani 1 1 d . . .
C4 C 0.34264(8) 0.22014(8) 0.55947(9) 0.0167(3) Uani 1 1 d . . .
C4A C 0.34310(6) 0.19005(7) 0.47575(8) 0.0179(2) Uani 1 1 d . . .
C5 C 0.28184(7) 0.17173(8) 0.41902(8) 0.0228(2) Uani 1 1 d . . .
H5 H 0.2371 0.1801 0.4352 0.027 Uiso 1 1 calc R . .
C6 C 0.28676(8) 0.14173(10) 0.34040(9) 0.0316(3) Uani 1 1 d . . .
H6 H 0.2456 0.1297 0.3020 0.038 Uiso 1 1 calc R . .
C7 C 0.35362(8) 0.12891(11) 0.31718(10) 0.0372(4) Uani 1 1 d . . .
H7 H 0.3569 0.1081 0.2629 0.045 Uiso 1 1 calc R . .
C8A C 0.40978(7) 0.17766(7) 0.45229(8) 0.0200(2) Uani 1 1 d . . .
C8 C 0.41344(8) 0.14598(9) 0.37136(9) 0.0292(3) Uani 1 1 d . . .
H8 H 0.4578 0.1365 0.3546 0.035 Uiso 1 1 calc R . .
C11 C 0.59023(7) 0.21434(7) 0.63899(9) 0.0208(2) Uani 1 1 d D . .
C12 C 0.63404(8) 0.20616(9) 0.71642(10) 0.0307(3) Uani 1 1 d D . .
H12 H 0.6156 0.2119 0.7678 0.037 Uiso 1 1 calc R . .
C13 C 0.70448(9) 0.18959(10) 0.71841(12) 0.0384(4) Uani 1 1 d D . .
H13 H 0.7337 0.1846 0.7716 0.046 Uiso 1 1 calc R . .
C14 C 0.73350(8) 0.18008(10) 0.64494(12) 0.0376(4) Uani 1 1 d D . .
C15 C 0.68984(8) 0.18884(9) 0.56853(11) 0.0320(3) Uani 1 1 d D . .
H15 H 0.7086 0.1830 0.5174 0.038 Uiso 1 1 calc R . .
C16 C 0.61878(7) 0.20610(8) 0.56450(9) 0.0249(3) Uani 1 1 d D . .
H16 H 0.5900 0.2122 0.5111 0.030 Uiso 1 1 calc R . .
C17 C 0.81070(10) 0.16132(17) 0.64919(17) 0.0643(7) Uani 1 1 d . . .
H17A H 0.8238 0.1659 0.5926 0.096 Uiso 1 1 calc R . .
H17B H 0.8196 0.1082 0.6701 0.096 Uiso 1 1 calc R . .
H17C H 0.8386 0.1978 0.6877 0.096 Uiso 1 1 calc R . .
C21 C 0.27979(7) 0.11595(7) 0.77253(8) 0.0213(2) Uani 1 1 d D . .
C22 C 0.32279(9) 0.17484(8) 0.81280(9) 0.0305(3) Uani 1 1 d D . .
H22 H 0.3509 0.2052 0.7815 0.037 Uiso 1 1 calc R . .
C23 C 0.32404(11) 0.18854(10) 0.89884(10) 0.0398(4) Uani 1 1 d D . .
H23 H 0.3542 0.2272 0.9268 0.048 Uiso 1 1 calc R . .
C24 C 0.28128(11) 0.14572(10) 0.94385(10) 0.0403(4) Uani 1 1 d D . .
H24 H 0.2813 0.1563 1.0022 0.048 Uiso 1 1 calc R . .
C25 C 0.23888(9) 0.08813(10) 0.90450(10) 0.0353(3) Uani 1 1 d D . .
H25 H 0.2104 0.0586 0.9361 0.042 Uiso 1 1 calc R . .
C26 C 0.23736(7) 0.07261(8) 0.81849(9) 0.0263(3) Uani 1 1 d D . .
H26 H 0.2078 0.0330 0.7915 0.032 Uiso 1 1 calc R . .
C31 C 0.35971(7) 0.05794(8) 0.64606(9) 0.0202(3) Uani 1 1 d D . .
C32 C 0.42019(7) 0.06462(9) 0.70524(9) 0.0296(3) Uani 1 1 d D . .
H32 H 0.4192 0.0923 0.7564 0.036 Uiso 1 1 calc R . .
C33 C 0.48249(8) 0.03055(11) 0.68924(11) 0.0371(3) Uani 1 1 d D . .
H33 H 0.5239 0.0356 0.7295 0.045 Uiso 1 1 calc R . .
C34 C 0.48432(8) -0.01042(10) 0.61525(11) 0.0360(3) Uani 1 1 d D . .
H34 H 0.5267 -0.0337 0.6049 0.043 Uiso 1 1 calc R . .
C35 C 0.42426(8) -0.01740(10) 0.55644(11) 0.0343(3) Uani 1 1 d D . .
H35 H 0.4253 -0.0461 0.5059 0.041 Uiso 1 1 calc R . .
C36 C 0.36221(7) 0.01752(8) 0.57098(9) 0.0261(3) Uani 1 1 d D . .
H36 H 0.3214 0.0138 0.5296 0.031 Uiso 1 1 calc R . .
C41 C 0.21243(6) 0.03236(7) 0.62088(8) 0.0184(2) Uani 1 1 d D . .
C42 C 0.15246(7) 0.05335(8) 0.56614(9) 0.0211(3) Uani 1 1 d D . .
H42 H 0.1454 0.1059 0.5486 0.025 Uiso 1 1 calc R . .
C43 C 0.10253(7) -0.00306(8) 0.53693(9) 0.0254(3) Uani 1 1 d D . .
H43 H 0.0612 0.0114 0.5000 0.030 Uiso 1 1 calc R . .
C44 C 0.11298(7) -0.08011(8) 0.56152(9) 0.0258(3) Uani 1 1 d D . .
H44 H 0.0787 -0.1182 0.5419 0.031 Uiso 1 1 calc R . .
C45 C 0.17363(7) -0.10132(8) 0.61492(9) 0.0242(3) Uani 1 1 d D . .
H45 H 0.1812 -0.1541 0.6312 0.029 Uiso 1 1 calc R . .
C46 C 0.22284(7) -0.04572(7) 0.64432(8) 0.0221(2) Uani 1 1 d D . .
H46 H 0.2642 -0.0605 0.6809 0.027 Uiso 1 1 calc R . .
C51 C 0.16735(7) 0.40236(7) 0.51900(8) 0.0207(2) Uani 1 1 d D . .
C52 C 0.15803(7) 0.48327(8) 0.51258(9) 0.0243(3) Uani 1 1 d D . .
H52 H 0.1926 0.5172 0.5412 0.029 Uiso 1 1 calc R . .
C53 C 0.09841(8) 0.51353(8) 0.46457(9) 0.0284(3) Uani 1 1 d D . .
H53 H 0.0914 0.5681 0.4613 0.034 Uiso 1 1 calc R . .
C54 C 0.04866(8) 0.46367(9) 0.42102(10) 0.0300(3) Uani 1 1 d D . .
H54 H 0.0081 0.4846 0.3875 0.036 Uiso 1 1 calc R . .
C55 C 0.05759(8) 0.38449(9) 0.42600(10) 0.0309(3) Uani 1 1 d D . .
H55 H 0.0235 0.3510 0.3957 0.037 Uiso 1 1 calc R . .
C56 C 0.11710(7) 0.35321(8) 0.47588(9) 0.0254(3) Uani 1 1 d D . .
H56 H 0.1230 0.2985 0.4802 0.030 Uiso 1 1 calc R . .
C61 C 0.25516(7) 0.40087(7) 0.68584(8) 0.0216(2) Uani 1 1 d D . .
C62 C 0.20279(8) 0.44441(9) 0.71531(9) 0.0296(3) Uani 1 1 d D . .
H62 H 0.1626 0.4602 0.6772 0.036 Uiso 1 1 calc R . .
C63 C 0.20960(9) 0.46463(11) 0.80030(10) 0.0372(3) Uani 1 1 d D . .
H63 H 0.1741 0.4945 0.8202 0.045 Uiso 1 1 calc R . .
C64 C 0.26798(9) 0.44139(10) 0.85608(10) 0.0348(3) Uani 1 1 d D . .
H64 H 0.2720 0.4547 0.9143 0.042 Uiso 1 1 calc R . .
C65 C 0.32062(8) 0.39890(9) 0.82752(9) 0.0303(3) Uani 1 1 d D . .
H65 H 0.3609 0.3839 0.8659 0.036 Uiso 1 1 calc R . .
C66 C 0.31418(7) 0.37830(8) 0.74226(9) 0.0250(3) Uani 1 1 d D . .
H66 H 0.3500 0.3489 0.7226 0.030 Uiso 1 1 calc R . .
C71 C 0.31536(7) 0.40226(7) 0.52837(8) 0.0199(2) Uani 1 1 d D . .
C72 C 0.31962(8) 0.37568(8) 0.44699(9) 0.0259(3) Uani 1 1 d D . .
H72 H 0.2859 0.3398 0.4203 0.031 Uiso 1 1 calc R . .
C73 C 0.37279(8) 0.40130(9) 0.40487(10) 0.0309(3) Uani 1 1 d D . .
H73 H 0.3759 0.3825 0.3497 0.037 Uiso 1 1 calc R . .
C74 C 0.42140(8) 0.45440(10) 0.44324(10) 0.0349(3) Uani 1 1 d D . .
H74 H 0.4579 0.4721 0.4143 0.042 Uiso 1 1 calc R . .
C75 C 0.41696(9) 0.48167(11) 0.52327(11) 0.0372(3) Uani 1 1 d D . .
H75 H 0.4501 0.5186 0.5490 0.045 Uiso 1 1 calc R . .
C76 C 0.36432(8) 0.45542(9) 0.56664(10) 0.0282(3) Uani 1 1 d D . .
H76 H 0.3619 0.4738 0.6221 0.034 Uiso 1 1 calc R . .
C81 C 0.16127(9) 0.23030(7) 0.65580(11) 0.0225(3) Uani 1 1 d . . .
C82 C 0.04607(10) 0.21881(11) 0.72138(15) 0.0418(5) Uani 1 1 d . . .
C83 C -0.00210(11) 0.28433(13) 0.68643(15) 0.0487(5) Uani 1 1 d . . .
H83A H 0.0191 0.3342 0.7056 0.058 Uiso 1 1 calc R . .
H83B H -0.0472 0.2788 0.7066 0.058 Uiso 1 1 calc R . .
H83C H -0.0094 0.2825 0.6244 0.058 Uiso 1 1 calc R . .
C84 C 0.01514(13) 0.14045(14) 0.6904(2) 0.0828(10) Uani 1 1 d . . .
H84A H 0.0076 0.1395 0.6283 0.099 Uiso 1 1 calc R . .
H84B H -0.0297 0.1327 0.7108 0.099 Uiso 1 1 calc R . .
H84C H 0.0476 0.0988 0.7121 0.099 Uiso 1 1 calc R . .
C85 C 0.06528(15) 0.22327(19) 0.81632(17) 0.0800(10) Uani 1 1 d . . .
H85A H 0.0966 0.1801 0.8363 0.096 Uiso 1 1 calc R . .
H85B H 0.0227 0.2199 0.8425 0.096 Uiso 1 1 calc R . .
H85C H 0.0890 0.2727 0.8319 0.096 Uiso 1 1 calc R . .
C99 C 0.53555(8) 0.41838(9) 0.79798(9) 0.0294(3) Uani 1 1 d . . .
S S 0.528609(18) 0.337886(19) 0.87114(2) 0.02327(6) Uani 1 1 d . . .
O1 O 0.49022(7) 0.28015(6) 0.81701(7) 0.0324(2) Uani 1 1 d . . .
O2 O 0.49129(6) 0.37070(6) 0.93378(7) 0.0321(2) Uani 1 1 d . . .
O3 O 0.60070(6) 0.31932(7) 0.90078(8) 0.0381(3) Uani 1 1 d . . .
F1 F 0.57224(6) 0.47737(6) 0.83659(7) 0.0427(2) Uani 1 1 d . . .
F2 F 0.47287(6) 0.44692(7) 0.76637(7) 0.0489(3) Uani 1 1 d . . .
F3 F 0.56688(7) 0.39587(7) 0.73435(7) 0.0577(3) Uani 1 1 d . . .

loop_
_atom_site_aniso_label
_atom_site_aniso_U_11
_atom_site_aniso_U_22
_atom_site_aniso_U_33
_atom_site_aniso_U_23
_atom_site_aniso_U_13
_atom_site_aniso_U_12
Pd 0.01406(4) 0.01597(3) 0.01704(4) 0.00055(3) 0.00408(3) -0.00091(4)
P1 0.01615(14) 0.01763(13) 0.01728(13) 0.00203(10) 0.00282(11) -0.00038(11)
P2 0.01604(13) 0.01640(13) 0.01917(13) -0.00017(9) 0.00292(12) -0.00144(11)
N1 0.0157(5) 0.0292(6) 0.0190(5) -0.0040(4) 0.0026(4) -0.0035(4)
N2 0.0155(5) 0.0288(6) 0.0195(5) -0.0060(4) 0.0009(4) -0.0020(4)
N3 0.0155(5) 0.0215(5) 0.0175(5) -0.0014(4) 0.0031(4) -0.0022(4)
N4 0.0237(6) 0.0259(6) 0.0369(7) 0.0037(5) 0.0131(5) 0.0019(4)
C2 0.0159(5) 0.0199(5) 0.0193(5) -0.0003(4) 0.0025(5) -0.0029(4)
C4 0.0164(6) 0.0169(5) 0.0170(6) 0.0008(4) 0.0032(5) -0.0010(4)
C4A 0.0170(5) 0.0201(5) 0.0171(5) -0.0003(4) 0.0037(4) -0.0023(4)
C5 0.0165(5) 0.0302(6) 0.0215(6) -0.0032(5) 0.0021(5) -0.0029(5)
C6 0.0214(6) 0.0489(9) 0.0236(6) -0.0114(6) 0.0003(5) -0.0057(6)
C7 0.0262(7) 0.0610(10) 0.0244(7) -0.0181(7) 0.0042(6) -0.0068(7)
C8A 0.0170(5) 0.0250(6) 0.0182(5) -0.0020(4) 0.0031(4) -0.0033(4)
C8 0.0209(6) 0.0449(8) 0.0229(6) -0.0101(6) 0.0070(5) -0.0033(6)
C11 0.0164(6) 0.0183(5) 0.0268(6) -0.0033(4) 0.0007(5) -0.0021(4)
C12 0.0259(7) 0.0341(7) 0.0302(7) 0.0005(6) -0.0021(6) 0.0030(6)
C13 0.0252(7) 0.0425(9) 0.0430(9) -0.0010(7) -0.0091(7) 0.0066(6)
C14 0.0184(6) 0.0354(8) 0.0568(10) -0.0105(7) -0.0012(7) 0.0059(6)
C15 0.0204(7) 0.0327(7) 0.0439(8) -0.0137(6) 0.0080(6) -0.0022(6)
C16 0.0185(6) 0.0262(6) 0.0297(6) -0.0065(5) 0.0025(5) -0.0023(5)
C17 0.0216(8) 0.0840(16) 0.0827(17) -0.0272(14) -0.0067(9) 0.0181(10)
C21 0.0235(6) 0.0218(5) 0.0184(5) 0.0018(4) 0.0030(5) 0.0028(5)
C22 0.0408(8) 0.0266(6) 0.0233(6) -0.0004(5) 0.0027(6) -0.0047(6)
C23 0.0613(12) 0.0338(8) 0.0224(7) -0.0046(6) 0.0003(7) -0.0041(7)
C24 0.0625(12) 0.0393(8) 0.0200(6) 0.0002(6) 0.0092(7) 0.0077(8)
C25 0.0455(9) 0.0393(8) 0.0241(7) 0.0075(6) 0.0148(6) 0.0063(7)
C26 0.0280(7) 0.0285(6) 0.0234(6) 0.0040(5) 0.0071(5) 0.0016(5)
C31 0.0170(6) 0.0205(6) 0.0232(6) 0.0037(5) 0.0035(5) -0.0002(5)
C32 0.0220(6) 0.0405(8) 0.0255(6) 0.0035(6) 0.0009(5) 0.0028(6)
C33 0.0199(7) 0.0576(10) 0.0327(8) 0.0095(7) 0.0002(6) 0.0069(7)
C34 0.0236(7) 0.0455(9) 0.0409(8) 0.0113(7) 0.0114(6) 0.0112(6)
C35 0.0289(7) 0.0378(8) 0.0385(8) -0.0042(6) 0.0126(6) 0.0058(6)
C36 0.0203(6) 0.0303(7) 0.0279(7) -0.0038(5) 0.0043(5) 0.0006(5)
C41 0.0174(5) 0.0195(5) 0.0185(5) 0.0016(4) 0.0033(4) -0.0014(4)
C42 0.0193(6) 0.0230(6) 0.0210(6) 0.0024(5) 0.0031(5) 0.0012(5)
C43 0.0206(6) 0.0307(6) 0.0238(6) 0.0024(5) 0.0003(5) -0.0020(5)
C44 0.0250(6) 0.0277(6) 0.0244(6) -0.0008(5) 0.0031(5) -0.0079(5)
C45 0.0258(6) 0.0206(6) 0.0268(6) 0.0024(5) 0.0061(5) -0.0026(5)
C46 0.0207(6) 0.0230(6) 0.0219(6) 0.0048(5) 0.0008(5) 0.0003(5)
C51 0.0196(6) 0.0210(5) 0.0215(6) 0.0007(4) 0.0030(5) 0.0006(4)
C52 0.0250(6) 0.0218(6) 0.0259(6) 0.0009(5) 0.0030(5) -0.0010(5)
C53 0.0326(7) 0.0241(6) 0.0286(7) 0.0028(5) 0.0050(6) 0.0050(5)
C54 0.0252(7) 0.0365(8) 0.0272(7) 0.0010(6) -0.0001(6) 0.0086(6)
C55 0.0234(7) 0.0344(7) 0.0327(7) -0.0041(6) -0.0029(6) -0.0003(5)
C56 0.0235(6) 0.0231(6) 0.0278(6) -0.0024(5) -0.0014(5) -0.0002(5)
C61 0.0236(6) 0.0205(5) 0.0210(5) -0.0028(4) 0.0045(5) -0.0034(5)
C62 0.0246(7) 0.0386(8) 0.0258(7) -0.0051(6) 0.0039(5) 0.0039(6)
C63 0.0332(8) 0.0485(9) 0.0310(7) -0.0117(7) 0.0084(6) 0.0056(7)
C64 0.0391(8) 0.0422(8) 0.0230(6) -0.0098(6) 0.0048(6) -0.0033(7)
C65 0.0306(7) 0.0338(7) 0.0244(6) -0.0037(5) -0.0021(6) -0.0038(6)
C66 0.0246(6) 0.0240(6) 0.0259(6) -0.0038(5) 0.0028(5) -0.0008(5)
C71 0.0193(6) 0.0179(5) 0.0231(6) 0.0027(4) 0.0055(5) -0.0019(4)
C72 0.0301(7) 0.0237(6) 0.0243(6) 0.0004(5) 0.0053(5) -0.0067(5)
C73 0.0347(8) 0.0328(7) 0.0275(7) 0.0031(5) 0.0121(6) -0.0040(6)
C74 0.0261(7) 0.0450(8) 0.0354(8) 0.0078(6) 0.0105(6) -0.0083(6)
C75 0.0283(7) 0.0439(8) 0.0397(8) -0.0010(7) 0.0057(7) -0.0182(6)
C76 0.0257(7) 0.0298(7) 0.0292(7) -0.0026(5) 0.0043(6) -0.0092(5)
C81 0.0217(8) 0.0197(7) 0.0269(8) 0.0017(5) 0.0060(6) 0.0015(5)
C82 0.0274(8) 0.0425(9) 0.0622(12) 0.0169(8) 0.0280(9) 0.0099(7)
C83 0.0342(9) 0.0558(10) 0.0601(12) 0.0107(9) 0.0198(9) 0.0180(8)
C84 0.0456(12) 0.0466(12) 0.169(3) 0.0098(15) 0.0570(17) -0.0064(10)
C85 0.0662(17) 0.128(3) 0.0553(14) 0.0378(15) 0.0397(13) 0.0480(16)
C99 0.0314(7) 0.0332(7) 0.0239(6) -0.0008(5) 0.0055(6) -0.0012(6)
S 0.02419(15) 0.02251(13) 0.02221(14) -0.00220(11) 0.00072(12) 0.00226(11)
O1 0.0359(6) 0.0307(5) 0.0300(5) -0.0083(4) 0.0029(5) -0.0060(4)
O2 0.0411(6) 0.0317(5) 0.0252(5) -0.0021(4) 0.0101(5) 0.0019(5)
O3 0.0274(5) 0.0327(5) 0.0506(7) -0.0001(5) -0.0059(5) 0.0058(4)
F1 0.0529(6) 0.0339(5) 0.0395(5) 0.0027(4) 0.0016(5) -0.0136(4)
F2 0.0411(6) 0.0553(6) 0.0461(6) 0.0235(5) -0.0065(5) 0.0036(5)
F3 0.0838(9) 0.0555(7) 0.0434(6) -0.0048(5) 0.0408(6) -0.0065(6)

loop_
_geom_bond_atom_site_label_1
_geom_bond_atom_site_label_2
_geom_bond_distance
_geom_bond_site_symmetry_2
_geom_bond_publ_flag
Pd C4 2.0112(15) . y
Pd C81 2.0350(17) . y
Pd P2 2.3224(3) . y
Pd P1 2.3259(3) . y
P1 C41 1.8090(13) . y
P1 C21 1.8182(13) . y
P1 C31 1.8216(14) . y
P2 C71 1.8108(12) . y
P2 C51 1.8144(13) . y
P2 C61 1.8145(13) . y
N1 C2 1.3155(16) . y
N1 C8A 1.3641(17) . y
N2 C2 1.3681(17) . y
N2 C11 1.4011(17) . y
N3 C4 1.3081(19) . y
N3 C2 1.3833(16) . y
N4 C81 1.151(2) . y
N4 C82 1.461(2) . y
C4 C4A 1.4365(18) . y
C4A C5 1.4119(17) . y
C4A C8A 1.4129(17) . y
C5 C6 1.3758(18) . y
C6 C7 1.416(2) . y
C7 C8 1.366(2) . y
C8A C8 1.4158(18) . y
C11 C16 1.3947(19) . ?
C11 C12 1.395(2) . ?
C12 C13 1.387(2) . ?
C13 C14 1.387(3) . ?
C14 C15 1.382(3) . ?
C14 C17 1.518(2) . ?
C15 C16 1.397(2) . ?
C21 C26 1.3981(18) . ?
C21 C22 1.4029(19) . ?
C22 C23 1.392(2) . ?
C23 C24 1.388(2) . ?
C24 C25 1.375(3) . ?
C25 C26 1.397(2) . ?
C31 C32 1.391(2) . ?
C31 C36 1.3948(19) . ?
C32 C33 1.398(2) . ?
C33 C34 1.382(2) . ?
C34 C35 1.382(2) . ?
C35 C36 1.3928(19) . ?
C41 C42 1.3885(18) . ?
C41 C46 1.4015(17) . ?
C42 C43 1.398(2) . ?
C43 C44 1.389(2) . ?
C44 C45 1.389(2) . ?
C45 C46 1.3799(18) . ?
C51 C56 1.3887(18) . ?
C51 C52 1.4061(18) . ?
C52 C53 1.384(2) . ?
C53 C54 1.393(2) . ?
C54 C55 1.375(2) . ?
C55 C56 1.402(2) . ?
C61 C66 1.3962(19) . ?
C61 C62 1.3983(18) . ?
C62 C63 1.389(2) . ?
C63 C64 1.385(2) . ?
C64 C65 1.386(2) . ?
C65 C66 1.3955(19) . ?
C71 C76 1.3889(19) . ?
C71 C72 1.3936(18) . ?
C72 C73 1.3847(19) . ?
C73 C74 1.385(2) . ?
C74 C75 1.378(2) . ?
C75 C76 1.392(2) . ?
C82 C85 1.508(4) . ?
C82 C83 1.514(3) . ?
C82 C84 1.527(3) . ?
C99 F3 1.3195(17) . ?
C99 F2 1.3327(19) . ?
C99 F1 1.3343(18) . ?
C99 S 1.8315(16) . ?
S O3 1.4370(12) . ?
S O2 1.4370(11) . ?
S O1 1.4456(11) . ?
